data_2235266
loop_
_publ_author_name
'Kang, Sung Kwon'
'Jang, Siyoung'

_publ_section_title
;
 [4-(2-<i>tert</i>-Butoxy-2-oxoethoxy)naphthalen-1-yl]diphenylsulfonium
 trifluoromethanesulfonate
;
_journal_coeditor_code TK5097
_journal_issue 6
_journal_name_full 'Acta Crystallographica Section E'
_journal_page_first o1822
_journal_paper_doi 10.1107/S1600536812022167
_journal_volume 68
_journal_year 2012
_chemical_formula_iupac 'C28 H27 O3 S +, C F3 O3 S -'
_chemical_formula_moiety 'C28 H27 O3 S +, C F3 O3 S -'
_chemical_formula_sum 'C29 H27 F3 O6 S2'
_chemical_formula_weight 592.63
_chemical_name_systematic
;
[4-(2-<i>tert</i>-Butoxy-2-oxoethoxy)naphthalen-1-yl]diphenylsulfonium
trifluoromethanesulfonate
;
_space_group_IT_number 14
_symmetry_cell_setting monoclinic
_symmetry_space_group_name_Hall '-P 2ybc'
_symmetry_space_group_name_H-M 'P 1 21/c 1'
_atom_sites_solution_hydrogens geom
_atom_sites_solution_primary direct
_atom_sites_solution_secondary difmap
_audit_creation_method 'WinGX routine CIF_UPDATE'
_cell_angle_alpha 90
_cell_angle_beta 102.8340(10)
_cell_angle_gamma 90
_cell_formula_units_Z 4
_cell_length_a 10.8944(2)
_cell_length_b 17.2170(4)
_cell_length_c 15.6759(2)
_cell_measurement_reflns_used 8179
_cell_measurement_temperature 296(2)
_cell_measurement_theta_max 21.03
_cell_measurement_theta_min 2.25
_cell_volume 2866.86(9)
_computing_cell_refinement 'SAINT (Bruker, 2002)'
_computing_data_collection 'SMART (Bruker, 2002)'
_computing_data_reduction 'SAINT (Bruker, 2002)'
_computing_molecular_graphics 'ORTEP-3 for Windows (Farrugia, 1997)'
_computing_publication_material 'WinGX (Farrugia, 1999)'
_computing_structure_refinement 'SHELXL97 (Sheldrick, 2008)'
_computing_structure_solution 'SHELXS97 (Sheldrick, 2008)'
_diffrn_ambient_temperature 296(2)
_diffrn_measured_fraction_theta_full 0.999
_diffrn_measured_fraction_theta_max 0.999
_diffrn_measurement_device_type 'Bruker SMART CCD area-detector'
_diffrn_measurement_method '\f and \w scans'
_diffrn_radiation_monochromator graphite
_diffrn_radiation_type MoK\a
_diffrn_radiation_wavelength 0.71073
_diffrn_reflns_av_R_equivalents 0.0525
_diffrn_reflns_limit_h_max 14
_diffrn_reflns_limit_h_min -14
_diffrn_reflns_limit_k_max 22
_diffrn_reflns_limit_k_min -22
_diffrn_reflns_limit_l_max 20
_diffrn_reflns_limit_l_min -20
_diffrn_reflns_number 54159
_diffrn_reflns_theta_full 28.3
_diffrn_reflns_theta_max 28.3
_diffrn_reflns_theta_min 1.78
_exptl_absorpt_coefficient_mu 0.246
_exptl_absorpt_correction_T_max 0.955
_exptl_absorpt_correction_T_min 0.948
_exptl_absorpt_correction_type multi-scan
_exptl_absorpt_process_details '(SADABS; Bruker, 2002)'
_exptl_crystal_colour colourless
_exptl_crystal_density_diffrn 1.373
_exptl_crystal_density_method 'not measured'
_exptl_crystal_description block
_exptl_crystal_F_000 1232
_exptl_crystal_size_max 0.2
_exptl_crystal_size_mid 0.2
_exptl_crystal_size_min 0.18
_refine_diff_density_max 1.002
_refine_diff_density_min -0.519
_refine_ls_extinction_method none
_refine_ls_goodness_of_fit_ref 0.989
_refine_ls_hydrogen_treatment constr
_refine_ls_matrix_type full
_refine_ls_number_parameters 386
_refine_ls_number_reflns 7117
_refine_ls_number_restraints 2
_refine_ls_restrained_S_all 0.989
_refine_ls_R_factor_all 0.0952
_refine_ls_R_factor_gt 0.0606
_refine_ls_shift/su_max 0
_refine_ls_shift/su_mean 0
_refine_ls_structure_factor_coef Fsqd
_refine_ls_weighting_details 'calc w=1/[\s^2^(Fo^2^)+(0.1305P)^2^] where P=(Fo^2^+2Fc^2^)/3'
_refine_ls_weighting_scheme calc
_refine_ls_wR_factor_ref 0.2137
_reflns_number_gt 4143
_reflns_number_total 7117
_reflns_threshold_expression >2\s(I)
_cod_data_source_file tk5097.cif
_cod_data_source_block I
_cod_original_cell_volume 2866.85(9)
_cod_original_sg_symbol_H-M 'P 21/c'
_cod_database_code 2235266
_cod_database_fobs_code 2235266

loop_
_symmetry_equiv_pos_as_xyz
'x, y, z'
'-x, y+1/2, -z+1/2'
'-x, -y, -z'
'x, -y-1/2, z-1/2'

loop_
_atom_site_type_symbol
_atom_site_label
_atom_site_fract_x
_atom_site_fract_y
_atom_site_fract_z
_atom_site_U_iso_or_equiv
_atom_site_adp_type
_atom_site_calc_flag
_atom_site_refinement_flags
_atom_site_occupancy
_atom_site_disorder_assembly
_atom_site_disorder_group
S S1 0.51134(6) 0.58122(4) 0.25392(4) 0.0433(2) Uani d . 1 . .
C C2 0.5691(2) 0.48539(13) 0.24627(16) 0.0423(5) Uani d . 1 . .
C C3 0.6624(2) 0.45595(15) 0.30911(16) 0.0459(6) Uani d . 1 . .
H H3 0.6951 0.4852 0.3588 0.055 Uiso calc R 1 . .
C C4 0.7102(2) 0.38210(14) 0.30021(16) 0.0470(6) Uani d . 1 . .
H H4 0.7738 0.3621 0.3444 0.056 Uiso calc R 1 . .
C C5 0.6643(2) 0.33901(14) 0.22702(16) 0.0420(5) Uani d . 1 . .
C C6 0.5652(2) 0.36839(14) 0.15857(15) 0.0421(5) Uani d . 1 . .
C C7 0.5173(3) 0.32518(16) 0.08237(17) 0.0541(7) Uani d . 1 . .
H H7 0.5494 0.276 0.076 0.065 Uiso calc R 1 . .
C C8 0.4246(3) 0.35455(18) 0.01797(19) 0.0667(8) Uani d . 1 . .
H H8 0.3942 0.3256 -0.0323 0.08 Uiso calc R 1 . .
C C9 0.3747(3) 0.42793(18) 0.02682(19) 0.0670(9) Uani d . 1 . .
H H9 0.31 0.447 -0.0172 0.08 Uiso calc R 1 . .
C C10 0.4193(3) 0.47162(16) 0.09856(18) 0.0577(7) Uani d . 1 . .
H H10 0.3863 0.5209 0.1027 0.069 Uiso calc R 1 . .
C C11 0.5162(2) 0.44323(14) 0.16789(15) 0.0419(5) Uani d . 1 . .
O O12 0.70423(17) 0.26675(10) 0.21223(11) 0.0547(5) Uani d . 1 . .
C C13 0.8178(3) 0.23953(18) 0.26762(17) 0.0567(7) Uani d . 1 . .
H H13A 0.8795 0.281 0.2763 0.068 Uiso calc R 1 . .
H H13B 0.8507 0.197 0.2388 0.068 Uiso calc R 1 . .
C C14 0.8005(3) 0.21225(15) 0.35539(18) 0.0524(6) Uani d . 1 . .
O O15 0.91239(17) 0.20395(12) 0.40756(12) 0.0601(5) Uani d . 1 A .
C C16 0.9319(3) 0.1729(2) 0.49902(19) 0.0689(9) Uani d D 1 . .
C C17 1.0716(6) 0.1585(9) 0.5257(5) 0.103(3) Uani d PD 0.712(18) A 1
H H17A 1.0937 0.1163 0.4921 0.154 Uiso calc PR 0.712(18) A 1
H H17B 1.0941 0.1456 0.5868 0.154 Uiso calc PR 0.712(18) A 1
H H17C 1.116 0.2045 0.5153 0.154 Uiso calc PR 0.712(18) A 1
C C18 0.8890(9) 0.2344(8) 0.5518(6) 0.102(3) Uani d P 0.712(18) A 1
H H18A 0.8001 0.2423 0.5312 0.154 Uiso calc PR 0.712(18) A 1
H H18B 0.9327 0.2819 0.5461 0.154 Uiso calc PR 0.712(18) A 1
H H18C 0.9064 0.219 0.6121 0.154 Uiso calc PR 0.712(18) A 1
C C19 0.8578(12) 0.0967(6) 0.5022(6) 0.104(3) Uani d P 0.712(18) A 1
H H19A 0.7691 0.107 0.4844 0.156 Uiso calc PR 0.712(18) A 1
H H19B 0.8767 0.0766 0.5608 0.156 Uiso calc PR 0.712(18) A 1
H H19C 0.8814 0.0593 0.4634 0.156 Uiso calc PR 0.712(18) A 1
C C17A 1.0694(16) 0.2040(12) 0.5313(14) 0.099(6) Uani d PD 0.288(18) A 2
H H17D 1.1222 0.1825 0.4958 0.149 Uiso calc PR 0.288(18) A 2
H H17E 1.1009 0.1891 0.5912 0.149 Uiso calc PR 0.288(18) A 2
H H17F 1.0694 0.2596 0.5268 0.149 Uiso calc PR 0.288(18) A 2
C C18A 0.853(3) 0.204(2) 0.555(2) 0.121(9) Uani d P 0.288(18) A 2
H H18D 0.8686 0.2581 0.5645 0.181 Uiso calc PR 0.288(18) A 2
H H18E 0.8715 0.177 0.6104 0.181 Uiso calc PR 0.288(18) A 2
H H18F 0.7656 0.1958 0.5275 0.181 Uiso calc PR 0.288(18) A 2
C C19A 0.931(3) 0.0877(13) 0.4806(15) 0.111(6) Uani d P 0.288(18) A 2
H H19D 0.9808 0.0773 0.4386 0.167 Uiso calc PR 0.288(18) A 2
H H19E 0.8459 0.0709 0.4576 0.167 Uiso calc PR 0.288(18) A 2
H H19F 0.965 0.0601 0.5338 0.167 Uiso calc PR 0.288(18) A 2
O O20 0.7012(2) 0.20044(15) 0.37241(16) 0.0819(7) Uani d . 1 . .
C C21 0.6324(2) 0.64392(14) 0.23265(15) 0.0429(5) Uani d . 1 . .
C C22 0.7429(2) 0.61663(16) 0.21445(17) 0.0506(6) Uani d . 1 . .
H H22 0.7567 0.5636 0.2106 0.061 Uiso calc R 1 . .
C C23 0.8317(3) 0.66926(18) 0.2022(2) 0.0638(8) Uani d . 1 . .
H H23 0.906 0.652 0.1887 0.077 Uiso calc R 1 . .
C C24 0.8110(3) 0.74818(19) 0.2099(2) 0.0663(8) Uani d . 1 . .
H H24 0.8726 0.7836 0.2033 0.08 Uiso calc R 1 . .
C C25 0.6996(3) 0.77424(17) 0.2272(2) 0.0627(8) Uani d . 1 . .
H H25 0.6859 0.8272 0.2319 0.075 Uiso calc R 1 . .
C C26 0.6086(3) 0.72214(15) 0.23744(18) 0.0541(7) Uani d . 1 . .
H H26 0.5321 0.7394 0.2475 0.065 Uiso calc R 1 . .
C C27 0.5201(2) 0.59711(14) 0.36753(16) 0.0445(6) Uani d . 1 . .
C C28 0.6304(3) 0.61895(15) 0.42591(18) 0.0526(6) Uani d . 1 . .
H H28 0.7051 0.6245 0.407 0.063 Uiso calc R 1 . .
C C29 0.6276(3) 0.63210(18) 0.51133(19) 0.0628(8) Uani d . 1 . .
H H29 0.7004 0.6474 0.5509 0.075 Uiso calc R 1 . .
C C30 0.5158(3) 0.6227(2) 0.5391(2) 0.0728(9) Uani d . 1 . .
H H30 0.5143 0.6307 0.5975 0.087 Uiso calc R 1 . .
C C31 0.4080(3) 0.6016(2) 0.4807(2) 0.0740(9) Uani d . 1 . .
H H31 0.3334 0.5964 0.4997 0.089 Uiso calc R 1 . .
C C32 0.4086(3) 0.58824(17) 0.39439(19) 0.0583(7) Uani d . 1 . .
H H32 0.3353 0.5735 0.3549 0.07 Uiso calc R 1 . .
S S33 0.08006(9) 0.48351(5) 0.27300(7) 0.0775(3) Uani d . 1 . .
O O34 0.0972(4) 0.56387(19) 0.2559(3) 0.1537(16) Uani d . 1 . .
O O35 0.1986(3) 0.44518(19) 0.2888(2) 0.1282(12) Uani d . 1 . .
O O36 -0.0239(4) 0.4482(4) 0.2255(3) 0.214(3) Uani d . 1 . .
C C37 0.0488(4) 0.4912(3) 0.3778(3) 0.0975(13) Uani d . 1 . .
F F38 0.1375(2) 0.5149(2) 0.44055(19) 0.1437(12) Uani d . 1 . .
F F39 -0.0574(2) 0.5243(2) 0.3812(2) 0.1429(11) Uani d . 1 . .
F F40 0.0294(4) 0.4167(3) 0.4097(2) 0.1917(17) Uani d . 1 . .

loop_
_atom_site_aniso_label
_atom_site_aniso_U_11
_atom_site_aniso_U_22
_atom_site_aniso_U_33
_atom_site_aniso_U_12
_atom_site_aniso_U_13
_atom_site_aniso_U_23
S1 0.0412(3) 0.0396(3) 0.0465(4) -0.0011(2) 0.0040(2) 0.0010(3)
C2 0.0430(13) 0.0356(12) 0.0466(13) -0.0031(10) 0.0065(10) 0.0002(10)
C3 0.0491(14) 0.0419(13) 0.0426(13) -0.0056(11) 0.0014(11) 0.0001(11)
C4 0.0450(13) 0.0427(13) 0.0469(14) 0.0015(11) -0.0030(11) 0.0044(11)
C5 0.0421(12) 0.0378(13) 0.0453(13) -0.0015(10) 0.0079(10) 0.0032(10)
C6 0.0414(12) 0.0416(13) 0.0421(13) -0.0056(10) 0.0066(10) 0.0032(10)
C7 0.0621(16) 0.0488(15) 0.0473(15) -0.0019(12) 0.0031(12) -0.0049(12)
C8 0.076(2) 0.0631(19) 0.0499(16) -0.0016(16) -0.0104(14) -0.0082(14)
C9 0.0669(19) 0.0662(19) 0.0541(17) 0.0062(15) -0.0157(14) -0.0019(14)
C10 0.0559(16) 0.0484(15) 0.0584(17) 0.0051(12) -0.0093(13) -0.0002(12)
C11 0.0392(12) 0.0417(13) 0.0423(13) -0.0045(10) 0.0035(10) 0.0022(10)
O12 0.0602(11) 0.0473(10) 0.0507(10) 0.0109(8) -0.0002(8) -0.0016(8)
C13 0.0539(16) 0.0595(17) 0.0544(16) 0.0171(13) 0.0073(13) 0.0041(13)
C14 0.0495(15) 0.0458(15) 0.0595(17) 0.0053(12) 0.0073(12) 0.0034(12)
O15 0.0485(10) 0.0819(14) 0.0478(10) 0.0098(9) 0.0060(8) 0.0034(9)
C16 0.0629(19) 0.093(2) 0.0461(16) 0.0036(17) 0.0016(14) 0.0035(16)
C17 0.068(4) 0.159(10) 0.074(4) 0.037(5) 0.003(3) 0.040(5)
C18 0.124(7) 0.129(9) 0.064(4) 0.001(5) 0.042(4) -0.015(5)
C19 0.118(7) 0.096(5) 0.083(5) -0.001(5) -0.008(4) 0.037(4)
C17A 0.108(12) 0.085 0.078(9) 0.034(9) -0.039(8) 0.006(10)
C18A 0.147 0.13(2) 0.110(15) 0.041(16) 0.085(12) 0.053(16)
C19A 0.148 0.082(11) 0.084(12) 0.018(14) -0.016(13) 0.027(9)
O20 0.0509(12) 0.1047(19) 0.0872(16) -0.0037(12) 0.0089(11) 0.0329(14)
C21 0.0425(12) 0.0428(13) 0.0413(13) 0.0002(10) 0.0045(10) 0.0051(10)
C22 0.0498(14) 0.0498(15) 0.0515(15) 0.0054(12) 0.0101(12) 0.0065(12)
C23 0.0485(15) 0.069(2) 0.076(2) 0.0074(14) 0.0190(14) 0.0216(16)
C24 0.0543(17) 0.0652(19) 0.075(2) -0.0119(15) 0.0048(14) 0.0228(16)
C25 0.0677(19) 0.0427(15) 0.076(2) -0.0025(13) 0.0129(16) 0.0092(14)
C26 0.0519(15) 0.0427(14) 0.0671(18) 0.0037(12) 0.0119(13) 0.0025(13)
C27 0.0442(13) 0.0413(13) 0.0470(14) -0.0007(10) 0.0081(10) -0.0010(11)
C28 0.0483(14) 0.0549(16) 0.0528(16) 0.0001(12) 0.0072(12) -0.0024(13)
C29 0.0693(19) 0.0636(19) 0.0516(17) -0.0022(15) 0.0049(14) -0.0032(14)
C30 0.090(2) 0.077(2) 0.0558(18) -0.0108(18) 0.0252(17) -0.0032(16)
C31 0.073(2) 0.086(2) 0.072(2) -0.0180(18) 0.0340(18) -0.0019(18)
C32 0.0518(16) 0.0643(18) 0.0603(17) -0.0156(13) 0.0155(13) -0.0022(14)
S33 0.0737(6) 0.0603(5) 0.0935(7) 0.0028(4) 0.0081(5) 0.0009(4)
O34 0.167(4) 0.087(2) 0.224(4) 0.043(2) 0.078(3) 0.067(2)
O35 0.131(3) 0.111(2) 0.144(3) 0.054(2) 0.033(2) -0.014(2)
O36 0.162(4) 0.366(7) 0.116(3) -0.150(4) 0.033(2) -0.112(4)
C37 0.063(2) 0.115(3) 0.109(3) -0.013(2) 0.007(2) -0.020(3)
F38 0.0843(17) 0.229(4) 0.108(2) -0.0313(19) 0.0021(15) -0.039(2)
F39 0.0711(16) 0.225(4) 0.135(2) 0.0091(19) 0.0277(15) -0.024(2)
F40 0.206(4) 0.224(4) 0.144(3) -0.043(3) 0.036(3) 0.059(3)

loop_
_atom_type_symbol
_atom_type_description
_atom_type_scat_dispersion_real
_atom_type_scat_dispersion_imag
_atom_type_scat_source
C C 0.0033 0.0016 'International Tables Vol C Tables 4.2.6.8 and 6.1.1.4'
H H 0 0 'International Tables Vol C Tables 4.2.6.8 and 6.1.1.4'
O O 0.0106 0.006 'International Tables Vol C Tables 4.2.6.8 and 6.1.1.4'
F F 0.0171 0.0103 'International Tables Vol C Tables 4.2.6.8 and 6.1.1.4'
S S 0.1246 0.1234 'International Tables Vol C Tables 4.2.6.8 and 6.1.1.4'

loop_
_geom_angle_atom_site_label_1
_geom_angle_atom_site_label_2
_geom_angle_atom_site_label_3
_geom_angle
C2 S1 C27 105.56(11)
C2 S1 C21 105.10(11)
C27 S1 C21 102.43(11)
C3 C2 C11 122.0(2)
C3 C2 S1 121.34(19)
C11 C2 S1 116.53(18)
C2 C3 C4 120.6(2)
C2 C3 H3 119.7
C4 C3 H3 119.7
C5 C4 C3 120.3(2)
C5 C4 H4 119.8
C3 C4 H4 119.8
O12 C5 C4 124.9(2)
O12 C5 C6 114.4(2)
C4 C5 C6 120.8(2)
C7 C6 C11 119.5(2)
C7 C6 C5 121.7(2)
C11 C6 C5 118.9(2)
C8 C7 C6 120.6(3)
C8 C7 H7 119.7
C6 C7 H7 119.7
C7 C8 C9 120.4(3)
C7 C8 H8 119.8
C9 C8 H8 119.8
C10 C9 C8 120.8(3)
C10 C9 H9 119.6
C8 C9 H9 119.6
C9 C10 C11 120.9(3)
C9 C10 H10 119.6
C11 C10 H10 119.6
C6 C11 C10 117.8(2)
C6 C11 C2 117.4(2)
C10 C11 C2 124.7(2)
C5 O12 C13 117.8(2)
O12 C13 C14 113.1(2)
O12 C13 H13A 109
C14 C13 H13A 109
O12 C13 H13B 109
C14 C13 H13B 109
H13A C13 H13B 107.8
O20 C14 O15 127.3(3)
O20 C14 C13 124.3(3)
O15 C14 C13 108.4(2)
C14 O15 C16 123.2(2)
C18A C16 C19A 119.4(14)
C18A C16 O15 118.0(11)
C18 C16 O15 106.4(5)
C19A C16 O15 99.9(10)
C18 C16 C17 112.8(6)
O15 C16 C17 104.1(4)
C18 C16 C19 110.9(5)
O15 C16 C19 111.6(4)
C17 C16 C19 110.7(5)
C18A C16 C17A 109.4(16)
C19A C16 C17A 111.4(11)
O15 C16 C17A 96.3(8)
C16 C17 H17A 109.5
C16 C17 H17B 109.5
H17A C17 H17B 109.5
C16 C17 H17C 109.5
H17A C17 H17C 109.5
H17B C17 H17C 109.5
C16 C18 H18A 109.5
C16 C18 H18B 109.5
H18A C18 H18B 109.5
C16 C18 H18C 109.5
H18A C18 H18C 109.5
H18B C18 H18C 109.5
C16 C19 H19A 109.5
C16 C19 H19B 109.5
H19A C19 H19B 109.5
C16 C19 H19C 109.5
H19A C19 H19C 109.5
H19B C19 H19C 109.5
C16 C17A H17D 109.5
C16 C17A H17E 109.5
H17D C17A H17E 109.5
C16 C17A H17F 109.5
H17D C17A H17F 109.5
H17E C17A H17F 109.5
C16 C18A H18D 109.5
C16 C18A H18E 109.5
H18D C18A H18E 109.5
C16 C18A H18F 109.5
H18D C18A H18F 109.5
H18E C18A H18F 109.5
C16 C19A H19D 109.5
C16 C19A H19E 109.5
H19D C19A H19E 109.5
C16 C19A H19F 109.5
H19D C19A H19F 109.5
H19E C19A H19F 109.5
C26 C21 C22 121.9(2)
C26 C21 S1 115.1(2)
C22 C21 S1 123.0(2)
C23 C22 C21 118.7(3)
C23 C22 H22 120.7
C21 C22 H22 120.7
C22 C23 C24 120.2(3)
C22 C23 H23 119.9
C24 C23 H23 119.9
C25 C24 C23 120.3(3)
C25 C24 H24 119.9
C23 C24 H24 119.9
C26 C25 C24 120.1(3)
C26 C25 H25 119.9
C24 C25 H25 119.9
C25 C26 C21 118.9(3)
C25 C26 H26 120.6
C21 C26 H26 120.6
C32 C27 C28 121.3(3)
C32 C27 S1 115.6(2)
C28 C27 S1 123.0(2)
C29 C28 C27 119.0(3)
C29 C28 H28 120.5
C27 C28 H28 120.5
C28 C29 C30 120.0(3)
C28 C29 H29 120
C30 C29 H29 120
C31 C30 C29 120.2(3)
C31 C30 H30 119.9
C29 C30 H30 119.9
C30 C31 C32 120.8(3)
C30 C31 H31 119.6
C32 C31 H31 119.6
C31 C32 C27 118.6(3)
C31 C32 H32 120.7
C27 C32 H32 120.7
O36 S33 O35 120.3(3)
O36 S33 O34 117.4(4)
O35 S33 O34 109.3(2)
O36 S33 C37 103.7(2)
O35 S33 C37 103.2(2)
O34 S33 C37 99.4(3)
F38 C37 F39 110.7(4)
F38 C37 F40 99.4(4)
F39 C37 F40 100.3(4)
F38 C37 S33 118.2(3)
F39 C37 S33 115.5(3)
F40 C37 S33 109.8(3)

loop_
_geom_bond_atom_site_label_1
_geom_bond_atom_site_label_2
_geom_bond_distance
S1 C2 1.779(2)
S1 C27 1.783(3)
S1 C21 1.792(2)
C2 C3 1.347(3)
C2 C11 1.433(3)
C3 C4 1.393(4)
C3 H3 0.93
C4 C5 1.365(3)
C4 H4 0.93
C5 O12 1.355(3)
C5 C6 1.434(3)
C6 C7 1.406(3)
C6 C11 1.415(3)
C7 C8 1.357(4)
C7 H7 0.93
C8 C9 1.394(4)
C8 H8 0.93
C9 C10 1.351(4)
C9 H9 0.93
C10 C11 1.423(3)
C10 H10 0.93
O12 C13 1.423(3)
C13 C14 1.505(4)
C13 H13A 0.97
C13 H13B 0.97
C14 O20 1.188(3)
C14 O15 1.317(3)
O15 C16 1.500(3)
C16 C18A 1.46(3)
C16 C18 1.482(12)
C16 C19A 1.50(2)
C16 C17 1.507(7)
C16 C19 1.547(10)
C16 C17A 1.565(15)
C17 H17A 0.96
C17 H17B 0.96
C17 H17C 0.96
C18 H18A 0.96
C18 H18B 0.96
C18 H18C 0.96
C19 H19A 0.96
C19 H19B 0.96
C19 H19C 0.96
C17A H17D 0.96
C17A H17E 0.96
C17A H17F 0.96
C18A H18D 0.96
C18A H18E 0.96
C18A H18F 0.96
C19A H19D 0.96
C19A H19E 0.96
C19A H19F 0.96
C21 C26 1.377(3)
C21 C22 1.380(4)
C22 C23 1.370(4)
C22 H22 0.93
C23 C24 1.387(4)
C23 H23 0.93
C24 C25 1.376(4)
C24 H24 0.93
C25 C26 1.373(4)
C25 H25 0.93
C26 H26 0.93
C27 C32 1.379(4)
C27 C28 1.391(4)
C28 C29 1.365(4)
C28 H28 0.93
C29 C30 1.391(5)
C29 H29 0.93
C30 C31 1.368(5)
C30 H30 0.93
C31 C32 1.374(4)
C31 H31 0.93
C32 H32 0.93
S33 O36 1.354(3)
S33 O35 1.422(3)
S33 O34 1.429(3)
S33 C37 1.755(5)
C37 F38 1.282(4)
C37 F39 1.302(5)
C37 F40 1.409(5)
